data_7160818
loop_
_publ_author_name
'Solodyankina, Olga V.'
'Baykova, Svetlana O.'
'Baykov, Sergey V.'
'Togyzbayeva, Nurila'
'Zhussupova, Leilya'
'Novikov, Mikhail S.'
'Turmanov, Rakhymzhan'
'Boyarskiy, Vadim P.'

_publ_section_title
;
 Access to 4-(pyridin-2-yloxy)-1,2,4-thiadiazol-5(4<i>H</i>)-ones
 <i>via</i> an amidoxime O-heteroarylation/cyclization reaction sequence.
;
_journal_issue 45
_journal_name_full 'Organic &amp; biomolecular chemistry'
_journal_page_first 10398
_journal_page_last 10407
_journal_paper_doi 10.1039/d5ob01387a
_journal_volume 23
_journal_year 2025
_chemical_formula_moiety 'C12 H10 Cl N3 O'
_chemical_formula_sum 'C12 H10 Cl N3 O'
_chemical_formula_weight 247.68
_chemical_name_systematic 2-chloro-N'-(pyridin-2-yloxy)benzimidamide
_space_group_crystal_system monoclinic
_space_group_IT_number 14
_space_group_name_Hall '-P 2ybc'
_space_group_name_H-M_alt 'P 1 21/c 1'
_atom_sites_solution_hydrogens geom
_atom_sites_solution_primary dual
_audit_creation_date 2025-06-17
_audit_creation_method
;
Olex2 1.3
(compiled 2020.11.12 svn.r5f609507 for OlexSys, GUI svn.r6408)
;
_audit_update_record
;
2025-07-21 deposited with the CCDC.	2025-10-27 downloaded from the CCDC.
;
_cell_angle_alpha 90
_cell_angle_beta 113.892(3)
_cell_angle_gamma 90
_cell_formula_units_Z 4
_cell_length_a 10.6695(2)
_cell_length_b 9.7859(2)
_cell_length_c 11.9081(3)
_cell_measurement_reflns_used 4692
_cell_measurement_temperature 100(2)
_cell_measurement_theta_max 71.7750
_cell_measurement_theta_min 4.5250
_cell_volume 1136.79(5)
_computing_cell_refinement 'CrysAlisPro 1.171.42.101a (Rigaku OD, 2023)'
_computing_data_collection 'CrysAlisPro 1.171.42.101a (Rigaku OD, 2023)'
_computing_data_reduction 'CrysAlisPro 1.171.42.101a (Rigaku OD, 2023)'
_computing_molecular_graphics 'Olex2 1.3 (Dolomanov et al., 2009)'
_computing_publication_material 'Olex2 1.3 (Dolomanov et al., 2009)'
_computing_structure_refinement 'SHELXL 2018/3 (Sheldrick, 2015)'
_computing_structure_solution 'SHELXT 2018/2 (Sheldrick, 2018)'
_diffrn_ambient_environment N~2~
_diffrn_ambient_temperature 100(2)
_diffrn_detector 'Hybrid Pixel Array Detector'
_diffrn_detector_area_resol_mean 10.0000
_diffrn_detector_type HyPix3000
_diffrn_measured_fraction_theta_full 0.999
_diffrn_measured_fraction_theta_max 0.996
_diffrn_measurement_details
;
List of Runs (angles in degrees, time in seconds):

  # Type    Start    End  Width  t~exp~   \w     \q     \k     \f   Frames
#--------------------------------------------------------------------------
  1  \w    -24.00  32.00   0.50    0.70    --   41.10 -88.00 -94.00  112
  2  \w     42.00  67.00   0.50    0.70    --   41.10 -88.00 -94.00   50
  3  \w     38.00  63.00   0.50    2.30    --  100.00 -88.00 -94.00   50
  4  \w     89.00 127.00   0.50    2.30    --  100.00 -88.00 -94.00   76
  5  \w    -48.00   2.00   0.50    0.70    --  -41.10  54.00 -30.00  100
  6  \w   -105.00 -72.00   0.50    0.70    --  -41.10 -32.00 -30.00   66
  7  \w    -16.00  17.00   0.50    0.70    --  -41.10  88.00  22.00   66
  8  \w    -50.00  21.00   0.50    0.70    --  -41.10  32.00 150.00  142
  9  \w    -65.00 -34.00   0.50    0.70    --  -41.10 -32.00 -30.00   62
 10  \w    -50.00 -25.00   0.50    0.70    --  -41.10  88.00  22.00   50
 11  \w    -11.00  37.00   0.50    0.70    --   41.10 -54.00 -30.00   96
 12  \w     60.00  99.00   0.50    0.70    --   41.10  54.00  90.00   78
 13  \w     71.00 103.00   0.50    0.70    --   41.10  43.00 -30.00   64
 14  \w     31.00  68.00   0.50    0.70    --   41.10  43.00 -30.00   74
 15  \w     68.00  97.00   0.50    0.70    --   41.10  32.00-120.00   58
 16  \w     33.00  58.00   0.50    0.70    --   41.10  32.00-180.00   50
 17  \w     87.00 157.00   0.50    2.30    --  100.00  42.00  60.00  140
 18  \w     34.00  59.00   0.50    2.30    --  100.00 -87.00  30.00   50
 19  \w    102.00 128.00   0.50    2.30    --  100.00  93.00  60.00   52
 20  \w     50.00  76.00   0.50    2.30    --  100.00 -59.00 -90.00   52
 21  \w     95.00 121.00   0.50    2.30    --  100.00 -68.00-180.00   52
 22  \w     56.00  90.00   0.50    2.30    --  100.00 -68.00-180.00   68
 23  \w     52.00  94.00   0.50    2.30    --  100.00-133.00 120.00   84
 24  \w     90.00 118.00   0.50    2.30    --  100.00 -59.00 -60.00   56
 25  \w     48.00  82.00   0.50    2.30    --  100.00 -59.00 -60.00   68
 26  \w     82.00 148.00   0.50    2.30    --  100.00  59.00-180.00  132
 27  \w     98.00 152.00   0.50    2.30    --  100.00  25.00 -60.00  108
 28  \w    101.00 148.00   0.50    2.30    --  100.00  42.00 120.00   94
 29  \w     44.00  69.00   0.50    2.30    --  100.00 -77.00   0.00   50
 30  \w     83.00 109.00   0.50    2.30    --  100.00  59.00  90.00   52
 31  \w     87.00 155.00   0.50    2.30    --  100.00  68.00 150.00  136
 32  \w     87.00 125.00   0.50    2.30    --  100.00 -87.00  30.00   76
 33  \w    100.00 125.00   0.50    2.30    --  100.00  42.00 -60.00   50
 34  \w     66.00 103.00   0.50    2.30    --  100.00-111.00 -60.00   74
 35  \w     80.00 155.00   0.50    2.30    --  100.00  68.00 -60.00  150
 36  \w     84.00 139.00   0.50    2.30    --  100.00  59.00 -30.00  110
 37  \w    122.00 155.00   0.50    2.30    --  100.00  88.00  22.00   66
;
_diffrn_measurement_device 'four-circle diffractometer'
_diffrn_measurement_device_type 'SuperNova, Single source at offset/far, HyPix3000'
_diffrn_measurement_method '\w scans'
_diffrn_orient_matrix_type 'CrysAlisPro convention (1999,Acta A55,543-557)'
_diffrn_orient_matrix_UB_11 0.1064503000
_diffrn_orient_matrix_UB_12 0.1145222000
_diffrn_orient_matrix_UB_13 0.0553404000
_diffrn_orient_matrix_UB_21 0.0684105000
_diffrn_orient_matrix_UB_22 -0.0836221000
_diffrn_orient_matrix_UB_23 0.1190282000
_diffrn_orient_matrix_UB_31 0.0944984000
_diffrn_orient_matrix_UB_32 -0.0684464000
_diffrn_orient_matrix_UB_33 -0.0527430000
_diffrn_radiation_monochromator mirror
_diffrn_radiation_probe x-ray
_diffrn_radiation_type 'Cu K\a'
_diffrn_radiation_wavelength 1.54184
_diffrn_reflns_av_R_equivalents 0.0279
_diffrn_reflns_av_unetI/netI 0.0300
_diffrn_reflns_Laue_measured_fraction_full 0.999
_diffrn_reflns_Laue_measured_fraction_max 0.996
_diffrn_reflns_limit_h_max 13
_diffrn_reflns_limit_h_min -11
_diffrn_reflns_limit_k_max 12
_diffrn_reflns_limit_k_min -11
_diffrn_reflns_limit_l_max 14
_diffrn_reflns_limit_l_min -14
_diffrn_reflns_number 6398
_diffrn_reflns_point_group_measured_fraction_full 0.999
_diffrn_reflns_point_group_measured_fraction_max 0.996
_diffrn_reflns_theta_full 67.684
_diffrn_reflns_theta_max 71.635
_diffrn_reflns_theta_min 4.533
_diffrn_source 'micro-focus sealed X-ray tube'
_diffrn_source_type 'SuperNova (Cu) X-ray Source'
_exptl_absorpt_coefficient_mu 2.867
_exptl_absorpt_correction_T_max 1.00000
_exptl_absorpt_correction_T_min 0.88378
_exptl_absorpt_correction_type multi-scan
_exptl_absorpt_process_details
;
CrysAlisPro 1.171.42.101a (Rigaku Oxford Diffraction, 2023)
Empirical absorption correction using spherical harmonics,
implemented in SCALE3 ABSPACK scaling algorithm.
;
_exptl_crystal_colour 'clear colourless'
_exptl_crystal_colour_lustre clear
_exptl_crystal_colour_primary colourless
_exptl_crystal_density_diffrn 1.447
_exptl_crystal_description prism
_exptl_crystal_F_000 512
_exptl_crystal_recrystallization_method 'Re-crystallisation from solvent: chloroform'
_exptl_crystal_size_max 0.09
_exptl_crystal_size_mid 0.07
_exptl_crystal_size_min 0.04
_refine_diff_density_max 0.467
_refine_diff_density_min -0.289
_refine_diff_density_rms 0.051
_refine_ls_extinction_method none
_refine_ls_goodness_of_fit_ref 1.075
_refine_ls_hydrogen_treatment constr
_refine_ls_matrix_type full
_refine_ls_number_parameters 154
_refine_ls_number_reflns 2212
_refine_ls_number_restraints 0
_refine_ls_restrained_S_all 1.075
_refine_ls_R_factor_all 0.0389
_refine_ls_R_factor_gt 0.0352
_refine_ls_shift/su_max 0.001
_refine_ls_shift/su_mean 0.000
_refine_ls_structure_factor_coef Fsqd
_refine_ls_weighting_details 'w=1/[\s^2^(Fo^2^)+(0.0469P)^2^+0.6312P] where P=(Fo^2^+2Fc^2^)/3'
_refine_ls_weighting_scheme calc
_refine_ls_wR_factor_gt 0.0961
_refine_ls_wR_factor_ref 0.0988
_reflns_Friedel_coverage 0.000
_reflns_number_gt 1997
_reflns_number_total 2212
_reflns_threshold_expression 'I > 2\s(I)'
_cod_data_source_file d5ob01387a3.cif
_cod_data_source_block cob-58
_cod_depositor_comments 'Adding full bibliography for 7160818--7160821.cif.'
_cod_database_code 7160818
_shelx_shelxl_version_number 2018/3
_chemical_oxdiff_formula 'C12 H10 Cl N3 O'
_shelx_space_group_comment
;
The symmetry employed for this shelxl refinement is uniquely defined
by the following loop, which should always be used as a source of
symmetry information in preference to the above space-group names.
They are only intended as comments.
;
_shelx_estimated_absorpt_t_max 0.894
_shelx_estimated_absorpt_t_min 0.782
_reflns_odcompleteness_completeness 94.32
_reflns_odcompleteness_iscentric 1
_reflns_odcompleteness_theta 75.12
_olex2_refinement_description
;
1. Fixed Uiso
 At 1.2 times of:
  All C(H) groups, All N(H,H) groups
2.a Aromatic/amide H refined with riding coordinates:
 C9(H9), C12(H12), C7(H7), C4(H4), C10(H10), C6(H6), C11(H11), C5(H5)
2.b X=CH2 refined with riding coordinates:
 N2(H2A,H2B)
;
_olex2_submission_special_instructions 'No special instructions were received'
_oxdiff_exptl_absorpt_empirical_details
;
Empirical correction (ABSPACK) includes:
- Absorption correction using spherical harmonics
- Frame scaling
;
_oxdiff_exptl_absorpt_empirical_full_max 1.366
_oxdiff_exptl_absorpt_empirical_full_min 0.643

loop_
_space_group_symop_operation_xyz
'x, y, z'
'-x, y+1/2, -z+1/2'
'-x, -y, -z'
'x, -y-1/2, z-1/2'

loop_
_atom_site_label
_atom_site_type_symbol
_atom_site_fract_x
_atom_site_fract_y
_atom_site_fract_z
_atom_site_U_iso_or_equiv
_atom_site_adp_type
_atom_site_occupancy
_atom_site_site_symmetry_order
_atom_site_calc_flag
_atom_site_refinement_flags_posn
_atom_site_refinement_flags_adp
_atom_site_refinement_flags_occupancy
_atom_site_disorder_assembly
_atom_site_disorder_group
Cl1 Cl 0.03436(4) 0.70474(5) 0.55831(4) 0.03002(15) Uani 1 1 d . . . . .
O1 O 0.19718(11) 0.39675(12) 0.33161(12) 0.0244(3) Uani 1 1 d . . . . .
N3 N 0.23147(14) 0.22757(14) 0.22249(13) 0.0224(3) Uani 1 1 d . . . . .
N1 N 0.25244(14) 0.52590(14) 0.39293(13) 0.0223(3) Uani 1 1 d . . . . .
N2 N 0.01537(14) 0.57552(15) 0.30176(13) 0.0233(3) Uani 1 1 d . . . . .
H2A H -0.010447 0.481722 0.261614 0.028 Uiso 1 1 calc R U . . .
H2B H -0.059027 0.646377 0.289991 0.028 Uiso 1 1 calc R U . . .
C8 C 0.29082(16) 0.32544(16) 0.30393(15) 0.0193(3) Uani 1 1 d . . . . .
C1 C 0.14705(16) 0.60567(17) 0.36999(14) 0.0195(3) Uani 1 1 d . . . . .
C2 C 0.18244(16) 0.74656(17) 0.42148(15) 0.0202(3) Uani 1 1 d . . . . .
C9 C 0.43119(16) 0.35165(17) 0.35442(15) 0.0215(3) Uani 1 1 d . . . . .
H9 H 0.476048 0.428759 0.424881 0.026 Uiso 1 1 calc R U . . .
C12 C 0.31144(18) 0.15369(18) 0.18235(17) 0.0255(4) Uani 1 1 d . . . . .
H12 H 0.264337 0.073386 0.115677 0.031 Uiso 1 1 calc R U . . .
C7 C 0.26995(17) 0.82641(18) 0.38698(16) 0.0227(4) Uani 1 1 d . . . . .
H7 H 0.309681 0.785109 0.323354 0.027 Uiso 1 1 calc R U . . .
C3 C 0.13390(16) 0.80256(17) 0.50421(16) 0.0218(3) Uani 1 1 d . . . . .
C4 C 0.16861(18) 0.93432(19) 0.54957(16) 0.0262(4) Uani 1 1 d . . . . .
H4 H 0.128556 0.976494 0.612645 0.031 Uiso 1 1 calc R U . . .
C10 C 0.51067(17) 0.27520(19) 0.31084(16) 0.0259(4) Uani 1 1 d . . . . .
H10 H 0.620286 0.293103 0.345978 0.031 Uiso 1 1 calc R U . . .
C6 C 0.30666(17) 0.95771(18) 0.43298(16) 0.0261(4) Uani 1 1 d . . . . .
H6 H 0.375406 1.017868 0.406097 0.031 Uiso 1 1 calc R U . . .
C11 C 0.45084(19) 0.17534(19) 0.22211(17) 0.0272(4) Uani 1 1 d . . . . .
H11 H 0.511603 0.116291 0.185260 0.033 Uiso 1 1 calc R U . . .
C5 C 0.25510(18) 1.01163(18) 0.51343(17) 0.0282(4) Uani 1 1 d . . . . .
H5 H 0.282471 1.114716 0.548307 0.034 Uiso 1 1 calc R U . . .

loop_
_atom_site_aniso_label
_atom_site_aniso_U_11
_atom_site_aniso_U_22
_atom_site_aniso_U_33
_atom_site_aniso_U_23
_atom_site_aniso_U_13
_atom_site_aniso_U_12
Cl1 0.0306(2) 0.0398(3) 0.0228(2) -0.00147(17) 0.01398(18) -0.00583(18)
O1 0.0199(5) 0.0184(6) 0.0347(7) -0.0062(5) 0.0109(5) -0.0017(4)
N3 0.0227(7) 0.0182(7) 0.0252(7) -0.0011(6) 0.0084(6) -0.0017(5)
N1 0.0212(7) 0.0176(7) 0.0264(7) -0.0043(6) 0.0078(6) 0.0003(5)
N2 0.0184(6) 0.0221(7) 0.0270(8) -0.0010(6) 0.0068(6) 0.0007(5)
C8 0.0212(8) 0.0159(7) 0.0205(8) 0.0019(6) 0.0082(6) 0.0021(6)
C1 0.0212(7) 0.0216(8) 0.0165(7) 0.0015(6) 0.0086(6) 0.0009(6)
C2 0.0190(7) 0.0211(8) 0.0169(8) 0.0013(6) 0.0036(6) 0.0045(6)
C9 0.0199(8) 0.0219(8) 0.0194(8) 0.0005(6) 0.0047(6) 0.0013(6)
C12 0.0312(9) 0.0195(8) 0.0251(9) -0.0022(7) 0.0108(7) -0.0006(7)
C7 0.0214(8) 0.0232(8) 0.0212(8) 0.0016(7) 0.0063(7) 0.0019(6)
C3 0.0183(7) 0.0256(8) 0.0196(8) 0.0009(6) 0.0056(6) 0.0030(6)
C4 0.0243(8) 0.0278(9) 0.0231(8) -0.0040(7) 0.0060(7) 0.0051(7)
C10 0.0207(8) 0.0283(9) 0.0268(9) 0.0018(7) 0.0076(7) 0.0035(7)
C6 0.0247(8) 0.0245(9) 0.0253(9) 0.0038(7) 0.0064(7) 0.0001(7)
C11 0.0303(9) 0.0242(9) 0.0284(9) 0.0006(7) 0.0133(8) 0.0062(7)
C5 0.0274(8) 0.0223(8) 0.0283(9) -0.0020(7) 0.0044(7) 0.0020(7)

loop_
_atom_type_symbol
_atom_type_description
_atom_type_scat_dispersion_real
_atom_type_scat_dispersion_imag
_atom_type_scat_source
C C 0.0181 0.0091 'International Tables Vol C Tables 4.2.6.8 and 6.1.1.4'
H H 0.0000 0.0000 'International Tables Vol C Tables 4.2.6.8 and 6.1.1.4'
Cl Cl 0.3639 0.7018 'International Tables Vol C Tables 4.2.6.8 and 6.1.1.4'
N N 0.0311 0.0180 'International Tables Vol C Tables 4.2.6.8 and 6.1.1.4'
O O 0.0492 0.0322 'International Tables Vol C Tables 4.2.6.8 and 6.1.1.4'

loop_
_geom_angle_atom_site_label_1
_geom_angle_atom_site_label_2
_geom_angle_atom_site_label_3
_geom_angle
_geom_angle_site_symmetry_1
_geom_angle_site_symmetry_3
_geom_angle_publ_flag
C8 O1 N1 112.15(11) . . ?
C8 N3 C12 117.64(14) . . ?
C1 N1 O1 105.93(12) . . ?
H2A N2 H2B 120.0 . . ?
C1 N2 H2A 120.0 . . ?
C1 N2 H2B 120.0 . . ?
O1 C8 C9 124.49(15) . . ?
N3 C8 O1 111.49(14) . . ?
N3 C8 C9 124.03(15) . . ?
N1 C1 N2 126.77(15) . . ?
N1 C1 C2 114.42(14) . . ?
N2 C1 C2 118.72(14) . . ?
C7 C2 C1 118.83(15) . . ?
C3 C2 C1 123.17(15) . . ?
C3 C2 C7 118.00(16) . . ?
C8 C9 H9 121.5 . . ?
C10 C9 C8 117.05(16) . . ?
C10 C9 H9 121.5 . . ?
N3 C12 H12 118.5 . . ?
N3 C12 C11 123.04(16) . . ?
C11 C12 H12 118.5 . . ?
C2 C7 H7 119.5 . . ?
C6 C7 C2 121.01(16) . . ?
C6 C7 H7 119.5 . . ?
C2 C3 Cl1 120.17(13) . . ?
C4 C3 Cl1 118.32(14) . . ?
C4 C3 C2 121.44(16) . . ?
C3 C4 H4 120.3 . . ?
C3 C4 C5 119.40(17) . . ?
C5 C4 H4 120.3 . . ?
C9 C10 H10 119.9 . . ?
C9 C10 C11 120.26(16) . . ?
C11 C10 H10 119.9 . . ?
C7 C6 H6 120.1 . . ?
C5 C6 C7 119.77(16) . . ?
C5 C6 H6 120.1 . . ?
C12 C11 C10 117.85(16) . . ?
C12 C11 H11 121.1 . . ?
C10 C11 H11 121.1 . . ?
C4 C5 H5 119.8 . . ?
C6 C5 C4 120.36(17) . . ?
C6 C5 H5 119.8 . . ?

loop_
_geom_bond_atom_site_label_1
_geom_bond_atom_site_label_2
_geom_bond_distance
_geom_bond_site_symmetry_2
_geom_bond_publ_flag
Cl1 C3 1.7359(18) . ?
O1 N1 1.4593(17) . ?
O1 C8 1.364(2) . ?
N3 C8 1.327(2) . ?
N3 C12 1.345(2) . ?
N1 C1 1.304(2) . ?
N2 H2A 1.0200 . ?
N2 H2B 1.0200 . ?
N2 C1 1.340(2) . ?
C8 C9 1.393(2) . ?
C1 C2 1.494(2) . ?
C2 C7 1.401(2) . ?
C2 C3 1.397(2) . ?
C9 H9 1.0850 . ?
C9 C10 1.380(2) . ?
C12 H12 1.0850 . ?
C12 C11 1.382(3) . ?
C7 H7 1.0850 . ?
C7 C6 1.389(3) . ?
C3 C4 1.389(3) . ?
C4 H4 1.0850 . ?
C4 C5 1.389(3) . ?
C10 H10 1.0850 . ?
C10 C11 1.390(3) . ?
C6 H6 1.0850 . ?
C6 C5 1.388(3) . ?
C11 H11 1.0850 . ?
C5 H5 1.0850 . ?

loop_
_geom_torsion_atom_site_label_1
_geom_torsion_atom_site_label_2
_geom_torsion_atom_site_label_3
_geom_torsion_atom_site_label_4
_geom_torsion
_geom_torsion_site_symmetry_1
_geom_torsion_site_symmetry_2
_geom_torsion_site_symmetry_3
_geom_torsion_site_symmetry_4
_geom_torsion_publ_flag
Cl1 C3 C4 C5 176.07(13) . . . . ?
O1 N1 C1 N2 -1.3(2) . . . . ?
O1 N1 C1 C2 -177.85(12) . . . . ?
O1 C8 C9 C10 -176.17(15) . . . . ?
N3 C8 C9 C10 3.8(3) . . . . ?
N3 C12 C11 C10 2.3(3) . . . . ?
N1 O1 C8 N3 -164.16(13) . . . . ?
N1 O1 C8 C9 15.8(2) . . . . ?
N1 C1 C2 C7 57.8(2) . . . . ?
N1 C1 C2 C3 -121.25(18) . . . . ?
N2 C1 C2 C7 -119.04(17) . . . . ?
N2 C1 C2 C3 61.9(2) . . . . ?
C8 O1 N1 C1 154.86(14) . . . . ?
C8 N3 C12 C11 0.1(3) . . . . ?
C8 C9 C10 C11 -1.2(3) . . . . ?
C1 C2 C7 C6 -179.56(15) . . . . ?
C1 C2 C3 Cl1 3.4(2) . . . . ?
C1 C2 C3 C4 -179.67(15) . . . . ?
C2 C7 C6 C5 -0.6(2) . . . . ?
C2 C3 C4 C5 -1.0(3) . . . . ?
C9 C10 C11 C12 -1.6(3) . . . . ?
C12 N3 C8 O1 176.73(14) . . . . ?
C12 N3 C8 C9 -3.2(2) . . . . ?
C7 C2 C3 Cl1 -175.74(12) . . . . ?
C7 C2 C3 C4 1.2(2) . . . . ?
C7 C6 C5 C4 0.9(3) . . . . ?
C3 C2 C7 C6 -0.4(2) . . . . ?
C3 C4 C5 C6 -0.1(3) . . . . ?
